data_2019670
loop_
_publ_author_name
'Chinnam, Parameswara Rao'
'Gau, Michael R.'
'Schwab, Joseph'
'Zdilla, Michael J.'
'Wunder, Stephanie L.'

_publ_section_title
;
 The polyoctahedral silsesquioxane (POSS)
 1,3,5,7,9,11,13,15-octaphenylpentacyclo[9.5.1.1^3,9^.1^5,15^.1^7,13^]octasiloxane
 (octaphenyl-POSS)
;
_journal_coeditor_code FN3178
_journal_issue 10
_journal_name_full 'Acta Crystallographica Section C'
_journal_page_first 971
_journal_page_last 974
_journal_paper_doi 10.1107/S2053229614019834
_journal_volume 70
_journal_year 2014
_chemical_formula_iupac 'C48 H40 O12 Si8'
_chemical_formula_moiety 'C48 H40 O12 Si8'
_chemical_formula_sum 'C48 H40 O12 Si8'
_chemical_formula_weight 1033.52
_chemical_name_systematic 1,3,5,7,9,11,13,15-Octaphenylpentacyclo[9.5.1.1^3,9^.1^5,15^.1^7,13^]octasiloxane
_space_group_crystal_system monoclinic
_space_group_IT_number 15
_space_group_name_Hall '-C 2yc'
_space_group_name_H-M_alt 'C 1 2/c 1'
_symmetry_space_group_name_Hall '-C 2yc'
_symmetry_space_group_name_H-M 'C 1 2/c 1'
_atom_sites_solution_hydrogens geom
_audit_creation_method SHELXL-2013
_cell_angle_alpha 90
_cell_angle_beta 93.458(2)
_cell_angle_gamma 90
_cell_formula_units_Z 4
_cell_length_a 16.406(2)
_cell_length_b 13.8849(17)
_cell_length_c 21.570(3)
_cell_measurement_reflns_used 9926
_cell_measurement_temperature 100(2)
_cell_measurement_theta_max 27.96
_cell_measurement_theta_min 2.18
_cell_volume 4904.6(11)
_computing_cell_refinement 'SAINT (Bruker, 2006)'
_computing_data_collection 'COSMO (Bruker, 2006)'
_computing_data_reduction 'SADABS (Bruker, 2006)'
_computing_molecular_graphics 'XP in SHELXL2013 (Sheldrick, 2013)'
_computing_publication_material 'APEX2 Report Generator (Bruker, 2006)'
_computing_structure_refinement 'SHELXL2013 (Sheldrick, 2013)'
_computing_structure_solution 'SHELXS97 (Sheldrick, 2008)'
_diffrn_ambient_temperature 100(2)
_diffrn_detector_area_resol_mean 8.333
_diffrn_measured_fraction_theta_full 0.975
_diffrn_measured_fraction_theta_max 0.965
_diffrn_measurement_device_type 'Bruker Kappa APEXII DUO'
_diffrn_measurement_method \w
_diffrn_radiation_type MoK\a
_diffrn_radiation_wavelength 0.71073
_diffrn_reflns_av_R_equivalents 0.0215
_diffrn_reflns_limit_h_max 21
_diffrn_reflns_limit_h_min -21
_diffrn_reflns_limit_k_max 18
_diffrn_reflns_limit_k_min -18
_diffrn_reflns_limit_l_max 28
_diffrn_reflns_limit_l_min -28
_diffrn_reflns_number 16438
_diffrn_reflns_theta_full 25.242
_diffrn_reflns_theta_max 27.969
_diffrn_reflns_theta_min 1.892
_exptl_absorpt_coefficient_mu 0.281
_exptl_absorpt_correction_T_max 0.7456
_exptl_absorpt_correction_T_min 0.6528
_exptl_absorpt_correction_type multi-scan
_exptl_absorpt_process_details '(SADABS; Bruker, 2006)'
_exptl_crystal_colour White
_exptl_crystal_density_diffrn 1.400
_exptl_crystal_description Plate
_exptl_crystal_F_000 2144
_exptl_crystal_size_max 0.450
_exptl_crystal_size_mid 0.300
_exptl_crystal_size_min 0.070
_refine_diff_density_max 0.628
_refine_diff_density_min -0.375
_refine_ls_extinction_method none
_refine_ls_goodness_of_fit_ref 1.047
_refine_ls_hydrogen_treatment constr
_refine_ls_matrix_type full
_refine_ls_number_parameters 307
_refine_ls_number_reflns 5707
_refine_ls_number_restraints 0
_refine_ls_restrained_S_all 1.047
_refine_ls_R_factor_all 0.0388
_refine_ls_R_factor_gt 0.0351
_refine_ls_shift/su_max 0.000
_refine_ls_shift/su_mean 0.000
_refine_ls_structure_factor_coef Fsqd
_refine_ls_weighting_details 'w=1/[\s^2^(Fo^2^)+(0.0485P)^2^+7.6053P] where P=(Fo^2^+2Fc^2^)/3'
_refine_ls_weighting_scheme calc
_refine_ls_wR_factor_gt 0.0919
_refine_ls_wR_factor_ref 0.0947
_reflns_number_gt 5201
_reflns_number_total 5707
_reflns_threshold_expression I>2\s(I)
_cod_data_source_file fn3178sup1.cf
_cod_data_source_block I
_cod_depositor_comments 'Adding full bibliography for 2019670.cif.'
_cod_original_cell_volume 4904.7(10)
_cod_database_code 2019670
_cod_database_fobs_code 2019670
_shelx_space_group_comment
;
The symmetry employed for this shelxl refinement is uniquely defined
by the following loop, which should always be used as a source of
symmetry information in preference to the above space-group names.
They are only intended as comments.
;
_shelx_estimated_absorpt_t_min 0.884
_shelx_estimated_absorpt_t_max 0.981
_shelxl_version_number 2.013

loop_
_space_group_symop_operation_xyz
'x, y, z'
'-x, y, -z+1/2'
'x+1/2, y+1/2, z'
'-x+1/2, y+1/2, -z+1/2'
'-x, -y, -z'
'x, -y, z-1/2'
'-x+1/2, -y+1/2, -z'
'x+1/2, -y+1/2, z-1/2'

loop_
_atom_site_type_symbol
_atom_site_label
_atom_site_fract_x
_atom_site_fract_y
_atom_site_fract_z
_atom_site_U_iso_or_equiv
_atom_site_adp_type
_atom_site_calc_flag
_atom_site_occupancy
C C11 0.13847(9) -0.02387(11) 0.18861(7) 0.0146(3) Uani d 1
C C12 0.19925(10) -0.09321(12) 0.20040(8) 0.0203(3) Uani d 1
H H12 0.2141 -0.1346 0.1678 0.024 Uiso calc 1
C C13 0.23838(11) -0.10246(14) 0.25940(9) 0.0265(4) Uani d 1
H H13 0.2793 -0.1502 0.2668 0.032 Uiso calc 1
C C14 0.21785(11) -0.04245(15) 0.30699(8) 0.0292(4) Uani d 1
H H14 0.2450 -0.0485 0.3470 0.035 Uiso calc 1
C C15 0.15775(11) 0.02668(16) 0.29648(8) 0.0300(4) Uani d 1
H H15 0.1435 0.0678 0.3293 0.036 Uiso calc 1
C C16 0.11809(10) 0.03590(14) 0.23763(8) 0.0225(3) Uani d 1
H H16 0.0768 0.0833 0.2308 0.027 Uiso calc 1
C C21 0.26280(8) -0.07409(11) -0.03537(7) 0.0132(3) Uani d 1
C C22 0.28411(9) -0.16287(12) -0.06074(8) 0.0181(3) Uani d 1
H H22 0.2440 -0.2119 -0.0667 0.022 Uiso calc 1
C C23 0.36386(10) -0.18003(13) -0.07737(8) 0.0222(3) Uani d 1
H H23 0.3779 -0.2407 -0.0941 0.027 Uiso calc 1
C C24 0.42256(10) -0.10848(13) -0.06950(8) 0.0234(4) Uani d 1
H H24 0.4767 -0.1203 -0.0808 0.028 Uiso calc 1
C C25 0.40245(9) -0.01969(13) -0.04509(8) 0.0208(3) Uani d 1
H H25 0.4426 0.0294 -0.0401 0.025 Uiso calc 1
C C26 0.32329(9) -0.00284(12) -0.02794(7) 0.0170(3) Uani d 1
H H26 0.3100 0.0579 -0.0109 0.020 Uiso calc 1
C C31 0.01312(9) -0.28363(11) -0.10470(7) 0.0138(3) Uani d 1
C C32 -0.04954(10) -0.31391(13) -0.14748(8) 0.0218(3) Uani d 1
H H32 -0.0964 -0.2745 -0.1550 0.026 Uiso calc 1
C C33 -0.04391(11) -0.40056(14) -0.17899(9) 0.0275(4) Uani d 1
H H33 -0.0870 -0.4202 -0.2076 0.033 Uiso calc 1
C C34 0.02451(11) -0.45875(13) -0.16882(8) 0.0238(4) Uani d 1
H H34 0.0282 -0.5181 -0.1904 0.029 Uiso calc 1
C C35 0.08740(10) -0.43004(12) -0.12702(8) 0.0204(3) Uani d 1
H H35 0.1344 -0.4695 -0.1202 0.025 Uiso calc 1
C C36 0.08174(9) -0.34350(12) -0.09507(7) 0.0174(3) Uani d 1
H H36 0.1249 -0.3246 -0.0663 0.021 Uiso calc 1
C C41 -0.11248(9) -0.22708(11) 0.11826(7) 0.0130(3) Uani d 1
C C42 -0.07873(9) -0.24465(12) 0.17834(7) 0.0169(3) Uani d 1
H H42 -0.0299 -0.2125 0.1924 0.020 Uiso calc 1
C C43 -0.11561(10) -0.30857(12) 0.21785(8) 0.0207(3) Uani d 1
H H43 -0.0917 -0.3200 0.2584 0.025 Uiso calc 1
C C44 -0.18726(10) -0.35550(12) 0.19800(8) 0.0228(3) Uani d 1
H H44 -0.2125 -0.3991 0.2249 0.027 Uiso calc 1
C C45 -0.22184(11) -0.33838(14) 0.13870(9) 0.0272(4) Uani d 1
H H45 -0.2710 -0.3701 0.1251 0.033 Uiso calc 1
C C46 -0.18486(10) -0.27519(12) 0.09920(8) 0.0216(3) Uani d 1
H H46 -0.2089 -0.2644 0.0586 0.026 Uiso calc 1
O O1 0.01096(6) -0.08997(8) 0.10406(5) 0.0174(2) Uani d 1
O O2 -0.03730(7) -0.19140(8) 0.00462(5) 0.0161(2) Uani d 1
O O3 0.09575(6) -0.12755(8) -0.04478(5) 0.0172(2) Uani d 1
O O4 0.14973(6) -0.03997(8) 0.05878(5) 0.0163(2) Uani d 1
O O5 0.05027(7) 0.09389(8) 0.10045(5) 0.0167(2) Uani d 1
O O6 0.13307(6) 0.05788(8) -0.04539(5) 0.0165(2) Uani d 1
Si Si1 0.08573(2) -0.01414(3) 0.11101(2) 0.01078(10) Uani d 1
Si Si2 0.15755(2) -0.04615(3) -0.01590(2) 0.01073(10) Uani d 1
Si Si3 0.00515(2) -0.17142(3) -0.06025(2) 0.01109(10) Uani d 1
Si Si4 -0.06665(2) -0.13942(3) 0.06676(2) 0.01047(10) Uani d 1

loop_
_atom_site_aniso_label
_atom_site_aniso_U_11
_atom_site_aniso_U_22
_atom_site_aniso_U_33
_atom_site_aniso_U_12
_atom_site_aniso_U_13
_atom_site_aniso_U_23
C11 0.0101(6) 0.0197(8) 0.0136(7) -0.0047(5) -0.0026(5) 0.0033(5)
C12 0.0178(7) 0.0192(8) 0.0225(8) -0.0031(6) -0.0084(6) 0.0033(6)
C13 0.0216(8) 0.0270(9) 0.0289(9) -0.0062(7) -0.0140(7) 0.0122(7)
C14 0.0245(9) 0.0470(12) 0.0150(8) -0.0153(8) -0.0092(7) 0.0109(7)
C15 0.0231(8) 0.0541(13) 0.0126(8) -0.0081(8) 0.0001(7) -0.0039(7)
C16 0.0145(7) 0.0363(10) 0.0165(8) -0.0005(7) -0.0008(6) -0.0024(7)
C21 0.0083(6) 0.0173(7) 0.0135(7) 0.0018(5) -0.0020(5) 0.0023(5)
C22 0.0128(7) 0.0191(8) 0.0223(8) -0.0001(6) -0.0007(6) -0.0002(6)
C23 0.0171(7) 0.0213(8) 0.0286(9) 0.0059(6) 0.0030(6) -0.0014(7)
C24 0.0107(7) 0.0309(9) 0.0288(9) 0.0045(6) 0.0032(6) 0.0027(7)
C25 0.0105(7) 0.0244(9) 0.0274(9) -0.0020(6) -0.0014(6) 0.0029(7)
C26 0.0112(7) 0.0194(8) 0.0200(7) 0.0004(6) -0.0022(6) -0.0003(6)
C31 0.0129(6) 0.0151(7) 0.0133(7) -0.0006(5) -0.0005(5) -0.0010(5)
C32 0.0153(7) 0.0251(9) 0.0242(8) 0.0044(6) -0.0052(6) -0.0077(7)
C33 0.0221(8) 0.0313(10) 0.0280(9) 0.0008(7) -0.0066(7) -0.0137(7)
C34 0.0273(9) 0.0200(8) 0.0241(8) 0.0022(7) 0.0012(7) -0.0087(7)
C35 0.0194(7) 0.0191(8) 0.0228(8) 0.0055(6) 0.0008(6) -0.0004(6)
C36 0.0143(7) 0.0182(8) 0.0193(7) 0.0012(6) -0.0025(6) -0.0009(6)
C41 0.0109(6) 0.0129(7) 0.0151(7) -0.0003(5) 0.0008(5) 0.0000(5)
C42 0.0131(7) 0.0187(8) 0.0186(7) 0.0003(6) -0.0022(6) 0.0031(6)
C43 0.0229(8) 0.0202(8) 0.0189(8) 0.0025(6) 0.0001(6) 0.0059(6)
C44 0.0232(8) 0.0188(8) 0.0270(9) -0.0029(6) 0.0065(7) 0.0061(6)
C45 0.0226(8) 0.0286(10) 0.0300(9) -0.0130(7) -0.0014(7) 0.0031(7)
C46 0.0198(8) 0.0239(9) 0.0203(8) -0.0077(6) -0.0048(6) 0.0022(6)
O1 0.0129(5) 0.0211(6) 0.0174(5) -0.0056(4) -0.0047(4) 0.0021(4)
O2 0.0167(5) 0.0161(5) 0.0157(5) -0.0009(4) 0.0028(4) -0.0007(4)
O3 0.0097(5) 0.0198(6) 0.0219(6) -0.0023(4) -0.0018(4) -0.0047(4)
O4 0.0104(5) 0.0254(6) 0.0128(5) 0.0022(4) -0.0019(4) 0.0009(4)
O5 0.0177(5) 0.0149(5) 0.0166(5) 0.0031(4) -0.0061(4) -0.0003(4)
O6 0.0115(5) 0.0167(6) 0.0213(6) 0.0036(4) 0.0004(4) 0.0049(4)
Si1 0.00722(17) 0.0140(2) 0.01069(19) -0.00050(14) -0.00308(14) 0.00083(14)
Si2 0.00633(17) 0.0136(2) 0.01194(19) 0.00056(14) -0.00195(14) 0.00075(14)
Si3 0.00833(18) 0.0125(2) 0.01214(19) -0.00006(14) -0.00200(14) -0.00085(14)
Si4 0.00713(17) 0.0120(2) 0.01195(19) -0.00032(14) -0.00178(14) 0.00098(14)

loop_
_atom_type_symbol
_atom_type_description
_atom_type_scat_dispersion_real
_atom_type_scat_dispersion_imag
_atom_type_scat_source
C C 0.0033 0.0016 'International Tables Vol C Tables 4.2.6.8 and 6.1.1.4'
H H 0.0000 0.0000 'International Tables Vol C Tables 4.2.6.8 and 6.1.1.4'
O O 0.0106 0.0060 'International Tables Vol C Tables 4.2.6.8 and 6.1.1.4'
Si Si 0.0817 0.0704 'International Tables Vol C Tables 4.2.6.8 and 6.1.1.4'

loop_
_geom_angle_atom_site_label_1
_geom_angle_atom_site_label_2
_geom_angle_atom_site_label_3
_geom_angle_site_symmetry_1
_geom_angle_site_symmetry_3
_geom_angle
C12 C11 C16 . . 118.09(14)
C12 C11 Si1 . . 120.42(12)
C16 C11 Si1 . . 121.47(12)
C13 C12 C11 . . 120.84(17)
C14 C13 C12 . . 120.21(17)
C13 C14 C15 . . 120.01(16)
C14 C15 C16 . . 120.01(18)
C15 C16 C11 . . 120.82(17)
C22 C21 C26 . . 118.24(14)
C22 C21 Si2 . . 122.23(11)
C26 C21 Si2 . . 119.43(12)
C23 C22 C21 . . 120.63(15)
C24 C23 C22 . . 120.02(16)
C23 C24 C25 . . 120.23(15)
C24 C25 C26 . . 119.81(15)
C25 C26 C21 . . 121.06(15)
C32 C31 C36 . . 117.93(14)
C32 C31 Si3 . . 121.63(12)
C36 C31 Si3 . . 120.40(11)
C33 C32 C31 . . 120.92(15)
C32 C33 C34 . . 120.25(15)
C35 C34 C33 . . 119.84(15)
C34 C35 C36 . . 120.06(15)
C35 C36 C31 . . 120.99(14)
C42 C41 C46 . . 117.98(14)
C42 C41 Si4 . . 121.42(11)
C46 C41 Si4 . . 120.53(12)
C43 C42 C41 . . 121.00(14)
C44 C43 C42 . . 120.06(15)
C45 C44 C43 . . 119.67(15)
C46 C45 C44 . . 120.30(16)
C45 C46 C41 . . 120.99(15)
Si1 O1 Si4 . . 153.22(8)
Si4 O2 Si3 . . 143.19(8)
Si2 O3 Si3 . . 152.45(8)
Si1 O4 Si2 . . 142.28(7)
Si1 O5 Si3 . 5 150.78(8)
Si4 O6 Si2 5 . 151.94(8)
O1 Si1 O5 . . 109.03(6)
O1 Si1 O4 . . 108.07(6)
O5 Si1 O4 . . 110.38(6)
O1 Si1 C11 . . 110.41(6)
O5 Si1 C11 . . 109.91(7)
O4 Si1 C11 . . 109.02(6)
O3 Si2 O6 . . 109.70(6)
O3 Si2 O4 . . 109.47(6)
O6 Si2 O4 . . 108.04(6)
O3 Si2 C21 . . 109.83(7)
O6 Si2 C21 . . 108.17(6)
O4 Si2 C21 . . 111.58(6)
O3 Si3 O2 . . 108.79(6)
O3 Si3 O5 . 5 109.71(6)
O2 Si3 O5 . 5 108.51(6)
O3 Si3 C31 . . 109.42(6)
O2 Si3 C31 . . 110.62(6)
O5 Si3 C31 5 . 109.77(6)
O1 Si4 O6 . 5 109.93(6)
O1 Si4 O2 . . 109.64(6)
O6 Si4 O2 5 . 107.72(6)
O1 Si4 C41 . . 108.59(6)
O6 Si4 C41 5 . 110.01(6)
O2 Si4 C41 . . 110.95(6)

loop_
_geom_bond_atom_site_label_1
_geom_bond_atom_site_label_2
_geom_bond_site_symmetry_2
_geom_bond_distance
C11 C12 . 1.398(2)
C11 C16 . 1.400(2)
C11 Si1 . 1.8423(15)
C12 C13 . 1.396(2)
C13 C14 . 1.380(3)
C14 C15 . 1.385(3)
C15 C16 . 1.397(2)
C21 C22 . 1.402(2)
C21 C26 . 1.404(2)
C21 Si2 . 1.8429(15)
C22 C23 . 1.398(2)
C23 C24 . 1.387(2)
C24 C25 . 1.388(3)
C25 C26 . 1.391(2)
C31 C32 . 1.404(2)
C31 C36 . 1.405(2)
C31 Si3 . 1.8382(16)
C32 C33 . 1.388(2)
C33 C34 . 1.390(2)
C34 C35 . 1.387(2)
C35 C36 . 1.391(2)
C41 C42 . 1.400(2)
C41 C46 . 1.402(2)
C41 Si4 . 1.8390(15)
C42 C43 . 1.394(2)
C43 C44 . 1.389(2)
C44 C45 . 1.388(3)
C45 C46 . 1.388(2)
O1 Si1 . 1.6166(11)
O1 Si4 . 1.6175(11)
O2 Si4 . 1.6209(11)
O2 Si3 . 1.6241(11)
O3 Si2 . 1.6177(11)
O3 Si3 . 1.6223(11)
O4 Si1 . 1.6258(11)
O4 Si2 . 1.6258(11)
O5 Si1 . 1.6200(12)
O5 Si3 5 1.6255(11)
O6 Si4 5 1.6189(11)
O6 Si2 . 1.6192(11)
Si3 O5 5 1.6255(11)
Si4 O6 5 1.6189(11)

loop_
_geom_torsion_atom_site_label_1
_geom_torsion_atom_site_label_2
_geom_torsion_atom_site_label_3
_geom_torsion_atom_site_label_4
_geom_torsion_site_symmetry_1
_geom_torsion_site_symmetry_4
_geom_torsion
C16 C11 C12 C13 . . 0.0(2)
Si1 C11 C12 C13 . . -178.66(13)
C11 C12 C13 C14 . . -0.5(3)
C12 C13 C14 C15 . . 0.6(3)
C13 C14 C15 C16 . . -0.2(3)
C14 C15 C16 C11 . . -0.2(3)
C12 C11 C16 C15 . . 0.3(2)
Si1 C11 C16 C15 . . 179.01(14)
C26 C21 C22 C23 . . 0.8(2)
Si2 C21 C22 C23 . . 177.28(13)
C21 C22 C23 C24 . . -0.8(3)
C22 C23 C24 C25 . . 0.0(3)
C23 C24 C25 C26 . . 0.6(3)
C24 C25 C26 C21 . . -0.5(3)
C22 C21 C26 C25 . . -0.2(2)
Si2 C21 C26 C25 . . -176.74(12)
C36 C31 C32 C33 . . 0.3(3)
Si3 C31 C32 C33 . . -177.60(14)
C31 C32 C33 C34 . . -0.4(3)
C32 C33 C34 C35 . . 0.0(3)
C33 C34 C35 C36 . . 0.4(3)
C34 C35 C36 C31 . . -0.4(3)
C32 C31 C36 C35 . . 0.1(2)
Si3 C31 C36 C35 . . 178.03(13)
C46 C41 C42 C43 . . 0.5(2)
Si4 C41 C42 C43 . . 177.59(12)
C41 C42 C43 C44 . . -0.4(2)
C42 C43 C44 C45 . . 0.0(3)
C43 C44 C45 C46 . . 0.4(3)
C44 C45 C46 C41 . . -0.4(3)
C42 C41 C46 C45 . . -0.1(3)
Si4 C41 C46 C45 . . -177.21(14)
Si4 O1 Si1 O5 . . 56.83(19)
Si4 O1 Si1 O4 . . -63.17(19)
Si4 O1 Si1 C11 . . 177.68(17)
Si3 O5 Si1 O1 5 . -49.51(18)
Si3 O5 Si1 O4 5 . 69.06(17)
Si3 O5 Si1 C11 5 . -170.66(15)
Si2 O4 Si1 O1 . . 62.68(14)
Si2 O4 Si1 O5 . . -56.47(14)
Si2 O4 Si1 C11 . . -177.29(12)
C12 C11 Si1 O1 . . 84.37(13)
C16 C11 Si1 O1 . . -94.27(14)
C12 C11 Si1 O5 . . -155.32(12)
C16 C11 Si1 O5 . . 26.04(15)
C12 C11 Si1 O4 . . -34.21(14)
C16 C11 Si1 O4 . . 147.15(13)
Si3 O3 Si2 O6 . . -55.39(19)
Si3 O3 Si2 O4 . . 63.00(19)
Si3 O3 Si2 C21 . . -174.16(16)
Si4 O6 Si2 O3 5 . 44.86(18)
Si4 O6 Si2 O4 5 . -74.42(18)
Si4 O6 Si2 C21 5 . 164.65(16)
Si1 O4 Si2 O3 . . -63.36(14)
Si1 O4 Si2 O6 . . 56.06(14)
Si1 O4 Si2 C21 . . 174.85(12)
C22 C21 Si2 O3 . . -11.23(15)
C26 C21 Si2 O3 . . 165.18(12)
C22 C21 Si2 O6 . . -130.94(13)
C26 C21 Si2 O6 . . 45.47(14)
C22 C21 Si2 O4 . . 110.35(13)
C26 C21 Si2 O4 . . -73.24(13)
Si2 O3 Si3 O2 . . -61.84(19)
Si2 O3 Si3 O5 . 5 56.72(19)
Si2 O3 Si3 C31 . . 177.20(16)
Si4 O2 Si3 O3 . . 60.29(13)
Si4 O2 Si3 O5 . 5 -59.02(13)
Si4 O2 Si3 C31 . . -179.49(11)
C32 C31 Si3 O3 . . -150.49(13)
C36 C31 Si3 O3 . . 31.63(15)
C32 C31 Si3 O2 . . 89.67(14)
C36 C31 Si3 O2 . . -88.22(13)
C32 C31 Si3 O5 . 5 -30.05(15)
C36 C31 Si3 O5 . 5 152.07(12)
Si1 O1 Si4 O6 . 5 -55.59(19)
Si1 O1 Si4 O2 . . 62.65(19)
Si1 O1 Si4 C41 . . -175.99(17)
Si3 O2 Si4 O1 . . -60.39(14)
Si3 O2 Si4 O6 . 5 59.21(13)
Si3 O2 Si4 C41 . . 179.67(11)
C42 C41 Si4 O1 . . -2.00(15)
C46 C41 Si4 O1 . . 175.04(13)
C42 C41 Si4 O6 . 5 -122.34(13)
C46 C41 Si4 O6 . 5 54.70(15)
C42 C41 Si4 O2 . . 118.57(13)
C46 C41 Si4 O2 . . -64.39(14)
